data_7115227
loop_
_publ_author_name
'White, David J.'
'Cronin, Leroy'
'Parsons, Simon'
'Robertson, Neil'
'Tasker, Peter A.'
'Bisson, Adrian P.'

_publ_section_title
;
 Control of copper(II) coordination geometry via supramolecular assembly
 of ligands in the solid state
;
_journal_issue 12
_journal_name_full 'Chemical Communications'
_journal_page_first 1107
_journal_paper_doi 10.1039/a902196e
_journal_year 1999
_chemical_formula_moiety '[Cu(C10H15N2O2S)2]'
_chemical_formula_sum 'C20 H30 Cu N4 O4 S2'
_chemical_formula_weight 518.14
_chemical_name_systematic
;
 ?
;
_space_group_IT_number 15
_symmetry_cell_setting monoclinic
_symmetry_space_group_name_Hall '-C 2yc'
_symmetry_space_group_name_H-M 'C 1 2/c 1'
_atom_sites_solution_hydrogens geom
_atom_sites_solution_primary Patterson
_atom_sites_solution_secondary difmap
_audit_creation_method SHELXL-97
_cell_angle_alpha 90.00
_cell_angle_beta 96.30(3)
_cell_angle_gamma 90.00
_cell_formula_units_Z 8
_cell_length_a 32.427(7)
_cell_length_b 6.1076(15)
_cell_length_c 23.254(5)
_cell_measurement_reflns_used 48
_cell_measurement_temperature 220(2)
_cell_measurement_theta_max 15.5
_cell_measurement_theta_min 15
_cell_volume 4577.7(18)
_computing_cell_refinement 'Stoe DIF4'
_computing_data_collection 'Stoe DIF4'
_computing_data_reduction 'Stoe REDU4'
_computing_molecular_graphics SHELXTL
_computing_structure_refinement 'SHELXL-97 (Sheldrick, 1997)'
_computing_structure_solution DIRDIF
_diffrn_ambient_temperature 220(2)
_diffrn_measured_fraction_theta_full 0.997
_diffrn_measured_fraction_theta_max 0.997
_diffrn_measurement_method Omega-theta
_diffrn_radiation_monochromator graphite
_diffrn_radiation_source 'fine-focus sealed tube'
_diffrn_radiation_type MoK\a
_diffrn_radiation_wavelength 0.71073
_diffrn_reflns_av_R_equivalents 0.0522
_diffrn_reflns_av_sigmaI/netI 0.1093
_diffrn_reflns_limit_h_max 38
_diffrn_reflns_limit_h_min -38
_diffrn_reflns_limit_k_max 7
_diffrn_reflns_limit_k_min 0
_diffrn_reflns_limit_l_max 27
_diffrn_reflns_limit_l_min 0
_diffrn_reflns_number 6336
_diffrn_reflns_theta_full 25.05
_diffrn_reflns_theta_max 25.05
_diffrn_reflns_theta_min 2.53
_diffrn_standards_decay_% -5
_diffrn_standards_interval_time 60
_diffrn_standards_number 3
_exptl_absorpt_coefficient_mu 1.171
_exptl_absorpt_correction_T_max 0.965
_exptl_absorpt_correction_T_min 0.907
_exptl_absorpt_correction_type numerical
_exptl_absorpt_process_details
;
The crystal size and morphology were refined against a set of psi-scan
data (Stoe X-Shape), and the results used to perform an numerical
absorption correction by Gaussian integration.
;
_exptl_crystal_colour Green
_exptl_crystal_density_diffrn 1.504
_exptl_crystal_density_method 'not measured'
_exptl_crystal_description needle
_exptl_crystal_F_000 2168
_exptl_crystal_size_max 0.78
_exptl_crystal_size_mid 0.12
_exptl_crystal_size_min 0.08
_refine_diff_density_max 0.908
_refine_diff_density_min -0.383
_refine_diff_density_rms 0.087
_refine_ls_extinction_method none
_refine_ls_goodness_of_fit_ref 0.945
_refine_ls_hydrogen_treatment riding
_refine_ls_matrix_type full
_refine_ls_number_parameters 282
_refine_ls_number_reflns 4050
_refine_ls_number_restraints 0
_refine_ls_restrained_S_all 0.945
_refine_ls_R_factor_all 0.1426
_refine_ls_R_factor_gt 0.0524
_refine_ls_shift/su_max 0.013
_refine_ls_shift/su_mean 0.001
_refine_ls_structure_factor_coef Fsqd
_refine_ls_weighting_details 'calc w=1/[\s^2^(Fo^2^)+(0.0435P)^2^+0.0000P] where P=(Fo^2^+2Fc^2^)/3'
_refine_ls_weighting_scheme calc
_refine_ls_wR_factor_gt 0.0917
_refine_ls_wR_factor_ref 0.1157
_reflns_number_gt 1955
_reflns_number_total 4050
_reflns_threshold_expression 2sigma(I)
_cod_data_source_file 902196e.txt
_cod_data_source_block 3
_cod_depositor_comments
;
The following automatic conversions were performed:
'_atom_site_symetry_multiplicity' tag replaced with
'_atom_site_symmetry_multiplicity'.

Automatic conversion script
Id: cif_correct_tags 1440 2010-10-19 06:21:57Z saulius 

The following automatic conversions were performed:

'_symmetry_cell_setting' value 'Monoclinic' changed to 'monoclinic'
according to
/usr/data/users/saulius/automatic-downloads/retrospective/RSC/lib/dictionaries/cif_core.dic
dictionary named 'cif_core.dic' version 2.4.2 from
2011-04-26.

'_exptl_absorpt_correction_type' value 'Numerical'
changed to 'numerical' according to
/usr/data/users/saulius/automatic-downloads/retrospective/RSC/lib/dictionaries/cif_core.dic
dictionary named 'cif_core.dic' version 2.4.2 from 2011-04-26.

Automatic conversion script
Id: cif_fix_values 2281 2013-09-26 08:29:07Z andrius 

The following automatic conversions were performed:

'_atom_sites_solution_hydrogens' value 'geometric' was changed to
'geom'.

Automatic conversion script
Id: cif_fix_values 6452 2018-10-05 10:23:21Z andrius 
;
_cod_original_cell_volume 4577.6(19)
_cod_original_sg_symbol_H-M C2/c
_cod_database_code 7115227

loop_
_symmetry_equiv_pos_as_xyz
'x, y, z'
'-x, y, -z+1/2'
'x+1/2, y+1/2, z'
'-x+1/2, y+1/2, -z+1/2'
'-x, -y, -z'
'x, -y, z-1/2'
'-x+1/2, -y+1/2, -z'
'x+1/2, -y+1/2, z-1/2'

loop_
_atom_site_label
_atom_site_type_symbol
_atom_site_fract_x
_atom_site_fract_y
_atom_site_fract_z
_atom_site_U_iso_or_equiv
_atom_site_adp_type
_atom_site_occupancy
_atom_site_symmetry_multiplicity
_atom_site_calc_flag
_atom_site_refinement_flags
Cu1 Cu 0.12439(2) 0.58243(11) 0.87575(4) 0.02047(19) Uani 1 1 d .
N1A N 0.16967(14) 0.3610(8) 0.8735(2) 0.0249(12) Uani 1 1 d .
H1A1 H 0.1697 0.2723 0.9050 0.030 Uiso 1 1 calc R
H1A2 H 0.1637 0.2761 0.8415 0.030 Uiso 1 1 calc R
C2A C 0.21211(16) 0.4520(10) 0.8726(3) 0.0265(15) Uani 1 1 d .
H2A1 H 0.2127 0.5455 0.8385 0.032 Uiso 1 1 calc R
H2A2 H 0.2317 0.3315 0.8695 0.032 Uiso 1 1 calc R
C3A C 0.22586(17) 0.5849(12) 0.9266(3) 0.0288(15) Uani 1 1 d .
H3A1 H 0.2212 0.4984 0.9608 0.035 Uiso 1 1 calc R
H3A2 H 0.2557 0.6131 0.9282 0.035 Uiso 1 1 calc R
C4A C 0.2035(2) 0.7994(12) 0.9288(3) 0.0254(17) Uani 1 1 d .
H4A1 H 0.2148 0.8802 0.9634 0.030 Uiso 1 1 calc R
H4A2 H 0.2083 0.8870 0.8949 0.030 Uiso 1 1 calc R
N5A N 0.15784(19) 0.7701(8) 0.9301(3) 0.0224(17) Uani 1 1 d .
S6A S 0.13528(5) 0.9002(3) 0.97482(6) 0.0221(4) Uani 1 1 d .
C7A C 0.15646(18) 0.8194(13) 1.0457(3) 0.0195(15) Uani 1 1 d .
C8A C 0.17027(18) 0.6029(11) 1.0554(3) 0.0250(16) Uani 1 1 d .
H8A H 0.1675 0.4977 1.0257 0.030 Uiso 1 1 calc R
C9A C 0.18813(18) 0.5511(11) 1.1107(3) 0.0330(17) Uani 1 1 d .
H9A H 0.1986 0.4090 1.1178 0.040 Uiso 1 1 calc R
C10A C 0.1912(2) 0.7014(14) 1.1565(3) 0.0295(19) Uani 1 1 d .
C11A C 0.17685(17) 0.9064(13) 1.1447(3) 0.0292(16) Uani 1 1 d .
H11A H 0.1784 1.0099 1.1748 0.035 Uiso 1 1 calc R
C12A C 0.15981(17) 0.9695(10) 1.0898(3) 0.0256(15) Uani 1 1 d .
H12A H 0.1506 1.1141 1.0830 0.031 Uiso 1 1 calc R
C13A C 0.2112(2) 0.6353(13) 1.2160(3) 0.050(2) Uani 1 1 d .
H13A H 0.2407 0.6119 1.2146 0.075 Uiso 1 1 calc R
H13B H 0.1985 0.5012 1.2279 0.075 Uiso 1 1 calc R
H13C H 0.2072 0.7506 1.2435 0.075 Uiso 1 1 calc R
O61A O 0.09221(12) 0.8344(8) 0.96684(18) 0.0322(11) Uani 1 1 d .
O62A O 0.14238(14) 1.1366(7) 0.97393(17) 0.0353(12) Uani 1 1 d .
N1B N 0.07897(13) 0.3603(8) 0.8788(2) 0.0250(13) Uani 1 1 d .
H1B1 H 0.0796 0.2672 0.8484 0.030 Uiso 1 1 calc R
H1B2 H 0.0845 0.2802 0.9118 0.030 Uiso 1 1 calc R
C2B C 0.03624(17) 0.4509(11) 0.8775(3) 0.0313(16) Uani 1 1 d .
H2B1 H 0.0347 0.5457 0.9112 0.038 Uiso 1 1 calc R
H2B2 H 0.0165 0.3305 0.8797 0.038 Uiso 1 1 calc R
C3B C 0.02442(17) 0.5807(11) 0.8229(3) 0.0295(15) Uani 1 1 d .
H3B1 H -0.0056 0.6047 0.8186 0.035 Uiso 1 1 calc R
H3B2 H 0.0310 0.4938 0.7897 0.035 Uiso 1 1 calc R
C4B C 0.0462(2) 0.8023(13) 0.8215(3) 0.0302(18) Uani 1 1 d .
H4B1 H 0.0352 0.8825 0.7866 0.036 Uiso 1 1 calc R
H4B2 H 0.0405 0.8889 0.8552 0.036 Uiso 1 1 calc R
N5B N 0.0906(2) 0.7736(8) 0.8218(3) 0.0241(17) Uani 1 1 d .
S6B S 0.11390(5) 0.9071(3) 0.77746(7) 0.0230(4) Uani 1 1 d .
C7B C 0.09232(18) 0.8342(12) 0.7064(3) 0.0219(16) Uani 1 1 d .
C8B C 0.07033(19) 0.9848(10) 0.6707(3) 0.0298(16) Uani 1 1 d .
H8B H 0.0654 1.1257 0.6847 0.036 Uiso 1 1 calc R
C9B C 0.05563(18) 0.9301(13) 0.6148(3) 0.0333(17) Uani 1 1 d .
H9B H 0.0406 1.0336 0.5911 0.040 Uiso 1 1 calc R
C10B C 0.0628(3) 0.7241(13) 0.5932(4) 0.033(2) Uani 1 1 d .
C11B C 0.08454(19) 0.5718(12) 0.6299(3) 0.0334(16) Uani 1 1 d .
H11B H 0.0894 0.4306 0.6161 0.040 Uiso 1 1 calc R
C12B C 0.09867(19) 0.6257(11) 0.6853(3) 0.0267(16) Uani 1 1 d .
H12B H 0.1129 0.5208 0.7095 0.032 Uiso 1 1 calc R
C13B C 0.0487(2) 0.6691(15) 0.5311(3) 0.059(2) Uani 1 1 d .
H13D H 0.0187 0.6749 0.5247 0.088 Uiso 1 1 calc R
H13E H 0.0581 0.5231 0.5226 0.088 Uiso 1 1 calc R
H13F H 0.0603 0.7740 0.5060 0.088 Uiso 1 1 calc R
O61B O 0.15688(12) 0.8397(8) 0.78417(18) 0.0329(11) Uani 1 1 d .
O62B O 0.10726(14) 1.1426(7) 0.77988(18) 0.0349(12) Uani 1 1 d .

loop_
_atom_site_aniso_label
_atom_site_aniso_U_11
_atom_site_aniso_U_22
_atom_site_aniso_U_33
_atom_site_aniso_U_23
_atom_site_aniso_U_13
_atom_site_aniso_U_12
Cu1 0.0183(3) 0.0199(4) 0.0219(4) -0.0010(5) -0.0034(3) -0.0005(4)
N1A 0.029(3) 0.018(3) 0.026(3) -0.002(2) -0.003(2) 0.003(2)
C2A 0.020(3) 0.028(4) 0.033(4) -0.002(3) 0.009(3) 0.000(3)
C3A 0.018(3) 0.042(4) 0.027(4) 0.001(4) 0.001(3) -0.004(3)
C4A 0.022(4) 0.039(4) 0.015(4) -0.009(4) 0.002(3) -0.011(4)
N5A 0.017(3) 0.033(4) 0.018(4) -0.007(2) 0.002(3) -0.001(2)
S6A 0.0267(8) 0.0225(9) 0.0165(8) -0.0012(8) -0.0008(7) 0.0028(8)
C7A 0.021(3) 0.026(4) 0.011(3) -0.007(3) 0.001(3) 0.001(3)
C8A 0.036(4) 0.019(4) 0.022(4) -0.006(3) 0.010(3) -0.001(3)
C9A 0.030(3) 0.028(4) 0.039(4) 0.015(4) -0.005(3) -0.002(3)
C10A 0.028(4) 0.034(4) 0.026(5) 0.015(4) 0.002(3) -0.005(4)
C11A 0.027(3) 0.037(4) 0.023(4) -0.012(4) 0.001(3) -0.008(4)
C12A 0.030(3) 0.023(4) 0.023(4) -0.006(3) 0.002(3) -0.001(3)
C13A 0.064(5) 0.054(6) 0.029(4) 0.016(4) -0.009(4) -0.004(4)
O61A 0.023(2) 0.043(3) 0.029(3) -0.010(2) -0.002(2) 0.005(2)
O62A 0.061(3) 0.018(3) 0.026(3) -0.003(2) 0.000(2) 0.003(2)
N1B 0.022(3) 0.029(3) 0.023(3) 0.002(3) -0.002(2) -0.001(2)
C2B 0.024(3) 0.036(4) 0.034(4) 0.003(3) 0.002(3) -0.003(3)
C3B 0.018(3) 0.043(4) 0.026(4) 0.003(4) -0.005(3) 0.005(3)
C4B 0.024(4) 0.036(4) 0.030(5) 0.012(4) -0.002(3) 0.000(4)
N5B 0.025(4) 0.026(4) 0.021(4) 0.009(2) -0.002(3) 0.000(2)
S6B 0.0253(8) 0.0245(9) 0.0181(9) 0.0008(8) -0.0023(7) -0.0043(8)
C7B 0.020(3) 0.023(4) 0.022(4) -0.006(4) 0.005(3) -0.002(3)
C8B 0.036(4) 0.024(4) 0.028(4) -0.002(3) -0.001(3) 0.001(3)
C9B 0.029(3) 0.042(5) 0.028(4) 0.015(4) -0.002(3) -0.001(4)
C10B 0.037(5) 0.051(6) 0.013(4) -0.009(4) 0.010(4) -0.019(4)
C11B 0.037(4) 0.030(4) 0.037(4) -0.014(4) 0.018(3) -0.009(4)
C12B 0.035(4) 0.018(4) 0.026(4) 0.002(3) 0.003(3) -0.003(3)
C13B 0.072(6) 0.082(6) 0.021(4) -0.009(4) 0.001(4) -0.039(5)
O61B 0.023(2) 0.052(3) 0.023(3) 0.004(3) 0.0018(19) -0.005(2)
O62B 0.060(3) 0.016(3) 0.027(3) -0.005(2) -0.002(2) -0.004(2)

loop_
_atom_type_symbol
_atom_type_description
_atom_type_scat_dispersion_real
_atom_type_scat_dispersion_imag
_atom_type_scat_source
C C 0.0033 0.0016 'International Tables Vol C Tables 4.2.6.8 and 6.1.1.4'
H H 0.0000 0.0000 'International Tables Vol C Tables 4.2.6.8 and 6.1.1.4'
N N 0.0061 0.0033 'International Tables Vol C Tables 4.2.6.8 and 6.1.1.4'
O O 0.0106 0.0060 'International Tables Vol C Tables 4.2.6.8 and 6.1.1.4'
S S 0.1246 0.1234 'International Tables Vol C Tables 4.2.6.8 and 6.1.1.4'
Cu Cu 0.3201 1.2651 'International Tables Vol C Tables 4.2.6.8 and 6.1.1.4'

loop_
_geom_angle_atom_site_label_1
_geom_angle_atom_site_label_2
_geom_angle_atom_site_label_3
_geom_angle
N5A Cu1 N5B 107.33(18)
N5A Cu1 N1A 93.3(2)
N5B Cu1 N1A 138.3(2)
N5A Cu1 N1B 137.1(2)
N5B Cu1 N1B 93.7(2)
N1A Cu1 N1B 95.01(16)
C2A N1A Cu1 115.5(4)
N1A C2A C3A 112.1(5)
C4A C3A C2A 113.3(5)
N5A C4A C3A 112.3(6)
C4A N5A S6A 119.5(5)
C4A N5A Cu1 122.7(4)
S6A N5A Cu1 117.8(4)
O61A S6A O62A 115.1(3)
O61A S6A N5A 106.9(3)
O62A S6A N5A 114.1(3)
O61A S6A C7A 108.1(3)
O62A S6A C7A 103.9(3)
N5A S6A C7A 108.3(3)
C12A C7A C8A 120.7(6)
C12A C7A S6A 119.8(6)
C8A C7A S6A 119.5(5)
C9A C8A C7A 117.2(6)
C8A C9A C10A 122.9(6)
C11A C10A C9A 117.2(7)
C11A C10A C13A 122.4(8)
C9A C10A C13A 120.5(7)
C10A C11A C12A 122.5(7)
C7A C12A C11A 119.6(6)
C2B N1B Cu1 115.6(4)
N1B C2B C3B 111.3(5)
C2B C3B C4B 114.0(5)
N5B C4B C3B 110.7(6)
C4B N5B S6B 118.9(5)
C4B N5B Cu1 124.1(5)
S6B N5B Cu1 116.9(4)
O61B S6B O62B 115.0(3)
O61B S6B N5B 108.0(3)
O62B S6B N5B 113.8(3)
O61B S6B C7B 107.8(3)
O62B S6B C7B 103.8(3)
N5B S6B C7B 108.1(3)
C8B C7B C12B 118.9(6)
C8B C7B S6B 121.0(5)
C12B C7B S6B 120.0(5)
C9B C8B C7B 120.5(6)
C8B C9B C10B 120.7(7)
C9B C10B C11B 118.4(7)
C9B C10B C13B 120.5(8)
C11B C10B C13B 121.1(7)
C12B C11B C10B 120.8(7)
C11B C12B C7B 120.7(6)

loop_
_geom_bond_atom_site_label_1
_geom_bond_atom_site_label_2
_geom_bond_distance
Cu1 N5A 1.946(6)
Cu1 N5B 1.959(6)
Cu1 N1A 2.001(5)
Cu1 N1B 2.009(5)
N1A C2A 1.487(7)
C2A C3A 1.520(8)
C3A C4A 1.501(9)
C4A N5A 1.494(8)
N5A S6A 1.554(6)
S6A O61A 1.445(4)
S6A O62A 1.463(5)
S6A C7A 1.784(7)
C7A C12A 1.372(8)
C7A C8A 1.406(9)
C8A C9A 1.388(8)
C9A C10A 1.401(10)
C10A C11A 1.354(10)
C10A C13A 1.515(9)
C11A C12A 1.388(8)
N1B C2B 1.489(7)
C2B C3B 1.510(8)
C3B C4B 1.528(9)
C4B N5B 1.449(9)
N5B S6B 1.572(6)
S6B O61B 1.445(4)
S6B O62B 1.456(5)
S6B C7B 1.779(7)
C7B C8B 1.384(8)
C7B C12B 1.388(10)
C8B C9B 1.375(8)
C9B C10B 1.384(10)
C10B C11B 1.400(10)
C10B C13B 1.503(10)
C11B C12B 1.359(8)
